data_4319528
loop_
_publ_author_name
'Ingrid M. Angulo'
'Elisabeth Bouwman'
'Martin Lutz'
'Wilhelmus P. Mul'
'Anthony L. Spek'

_publ_contact_author_address
; Bijvoet Center for Biomolecular Research
  Dep. Crystal and Structural Chemistry
  Utrecht University
  Padualaan 8
  3584 CH Utrecht
  The Netherlands
;
_publ_contact_author_email m.lutz@chem.uu.nl
_publ_contact_author_fax '[+31] 30 2533940'
_publ_contact_author_name 'Martin Lutz'
_publ_contact_author_phone '[+31] 30 2533902'
_publ_section_title
;
 Autoionization of Homogeneous Nickel(II) Diphosphane Hydrogenation
 Catalysts. An NMR Study and Crystal Structures of [Ni(o-MeO-dppe)I2] and
 [Ni(o-MeO-dppe)2](PF6)2
;
_journal_name_full 'Inorganic Chemistry'
_journal_page_first 2073
_journal_page_last 2082
_journal_paper_doi 10.1021/ic0006955
_journal_volume 40
_journal_year 2001
_chemical_formula_moiety 'C60 H64 Ni O8 P4, 2(P F6)'
_chemical_formula_sum 'C60 H64 F12 Ni O8 P6'
_chemical_formula_weight 1385.64
_chemical_name_systematic
; 
 ? 
;
_space_group_IT_number 15
_symmetry_cell_setting monoclinic
_symmetry_space_group_name_Hall '-C 2yc'
_symmetry_space_group_name_H-M 'C 1 2/c 1'
_atom_sites_solution_hydrogens geom
_atom_sites_solution_primary heavy
_atom_sites_solution_secondary difmap
_audit_creation_method SHELXL-97
_cell_angle_alpha 90.00
_cell_angle_beta 107.1745(7)
_cell_angle_gamma 90.00
_cell_formula_units_Z 4
_cell_length_a 22.5326(3)
_cell_length_b 13.6794(2)
_cell_length_c 21.7134(3)
_cell_measurement_temperature 150(2)
_cell_volume 6394.34(16)
_computing_cell_refinement 'DENZO 1.11.0'
_computing_data_collection 'Nonius COLLECT'
_computing_data_reduction 'DENZO 1.11.0'
_computing_structure_refinement 'SHELXL-97 (Sheldrick, 1997)'
_computing_structure_solution 'DIRDIF-97 (Beurskens et al., 1997)'
_diffrn_ambient_temperature 150(2)
_diffrn_measured_fraction_theta_full 0.994
_diffrn_measured_fraction_theta_max 0.994
_diffrn_measurement_device_type 'Nonius KappaCCD'
_diffrn_radiation_monochromator graphite
_diffrn_radiation_source 'rotating anode'
_diffrn_radiation_type MoK\a
_diffrn_radiation_wavelength 0.71073
_diffrn_reflns_av_R_equivalents 0.0507
_diffrn_reflns_av_sigmaI/netI 0.0267
_diffrn_reflns_limit_h_max 27
_diffrn_reflns_limit_h_min -29
_diffrn_reflns_limit_k_max 17
_diffrn_reflns_limit_k_min 0
_diffrn_reflns_limit_l_max 28
_diffrn_reflns_limit_l_min 0
_diffrn_reflns_number 50044
_diffrn_reflns_theta_full 27.49
_diffrn_reflns_theta_max 27.49
_diffrn_reflns_theta_min 1.76
_exptl_absorpt_coefficient_mu 0.540
_exptl_absorpt_correction_T_max 0.92
_exptl_absorpt_correction_T_min 0.85
_exptl_absorpt_correction_type multi-scan
_exptl_crystal_colour yellow
_exptl_crystal_density_diffrn 1.439
_exptl_crystal_density_method 'not measured'
_exptl_crystal_description needle
_exptl_crystal_F_000 2856
_exptl_crystal_size_max 0.54
_exptl_crystal_size_mid 0.20
_exptl_crystal_size_min 0.17
_refine_diff_density_max 0.435
_refine_diff_density_min -0.433
_refine_diff_density_rms 0.054
_refine_ls_extinction_method none
_refine_ls_goodness_of_fit_ref 1.064
_refine_ls_hydrogen_treatment constraint
_refine_ls_matrix_type full
_refine_ls_number_parameters 451
_refine_ls_number_reflns 7304
_refine_ls_number_restraints 414
_refine_ls_restrained_S_all 1.197
_refine_ls_R_factor_all 0.0400
_refine_ls_R_factor_gt 0.0340
_refine_ls_shift/su_max 0.001
_refine_ls_shift/su_mean 0.000
_refine_ls_structure_factor_coef Fsqd
_refine_ls_weighting_details 'calc w=1/[\s^2^(Fo^2^)+(0.0530P)^2^+4.8452P] where P=(Fo^2^+2Fc^2^)/3'
_refine_ls_weighting_scheme calc
_refine_ls_wR_factor_gt 0.0935
_refine_ls_wR_factor_ref 0.0974
_reflns_number_gt 6275
_reflns_number_total 7304
_reflns_threshold_expression I>2\s(I)
_cod_data_source_file ic0006955_1.cif
_cod_data_source_block s2135a
_cod_original_cell_volume 6394.34(15)
_cod_original_sg_symbol_H-M 'C 2/c'
_cod_database_code 4319528

loop_
_symmetry_equiv_pos_as_xyz
'x, y, z'
'-x, y, -z+1/2'
'x+1/2, y+1/2, z'
'-x+1/2, y+1/2, -z+1/2'
'-x, -y, -z'
'x, -y, z-1/2'
'-x+1/2, -y+1/2, -z'
'x+1/2, -y+1/2, z-1/2'

loop_
_atom_site_label
_atom_site_type_symbol
_atom_site_fract_x
_atom_site_fract_y
_atom_site_fract_z
_atom_site_U_iso_or_equiv
_atom_site_adp_type
_atom_site_occupancy
_atom_site_symmetry_multiplicity
_atom_site_calc_flag
_atom_site_refinement_flags
_atom_site_disorder_assembly
_atom_site_disorder_group
Ni1 Ni 0.5000 0.257550(19) 0.2500 0.01612(9) Uani 1 2 d S . .
P4 P 0.534851(19) 0.38158(3) 0.32118(2) 0.01832(11) Uani 1 1 d . . .
C5 C 0.53121(8) 0.49598(12) 0.27572(8) 0.0239(3) Uani 1 1 d . . .
H5A H 0.5348 0.5531 0.3046 0.029 Uiso 1 1 calc R . .
H5B H 0.5654 0.4987 0.2557 0.029 Uiso 1 1 calc R . .
C6 C 0.49890(8) 0.01800(12) 0.28458(8) 0.0237(3) Uani 1 1 d . . .
H6A H 0.5225 -0.0383 0.3084 0.028 Uiso 1 1 calc R . .
H6B H 0.4554 0.0131 0.2857 0.028 Uiso 1 1 calc R . .
P7 P 0.533761(18) 0.13346(3) 0.32134(2) 0.01789(10) Uani 1 1 d . . .
C11 C 0.61098(8) 0.37832(11) 0.38079(8) 0.0221(3) Uani 1 1 d . . .
C12 C 0.66530(8) 0.39073(13) 0.36212(9) 0.0268(4) Uani 1 1 d . . .
C13 C 0.72328(9) 0.38706(14) 0.40820(11) 0.0355(4) Uani 1 1 d . . .
H13 H 0.7600 0.3951 0.3958 0.043 Uiso 1 1 calc R . .
C14 C 0.72705(10) 0.37156(15) 0.47230(11) 0.0402(5) Uani 1 1 d . . .
H14 H 0.7667 0.3688 0.5036 0.048 Uiso 1 1 calc R . .
C15 C 0.67439(9) 0.36008(14) 0.49151(10) 0.0350(4) Uani 1 1 d . . .
H15 H 0.6777 0.3499 0.5357 0.042 Uiso 1 1 calc R . .
C16 C 0.61650(9) 0.36348(12) 0.44567(9) 0.0270(4) Uani 1 1 d . . .
H16 H 0.5801 0.3556 0.4588 0.032 Uiso 1 1 calc R . .
O17 O 0.65682(6) 0.40462(10) 0.29810(6) 0.0304(3) Uani 1 1 d . . .
C18 C 0.70749(10) 0.44380(18) 0.27820(12) 0.0458(5) Uani 1 1 d . . .
H18A H 0.7230 0.5033 0.3028 0.069 Uiso 1 1 calc R . .
H18B H 0.6930 0.4594 0.2321 0.069 Uiso 1 1 calc R . .
H18C H 0.7410 0.3954 0.2861 0.069 Uiso 1 1 calc R . .
C21 C 0.47824(8) 0.40243(12) 0.36457(8) 0.0224(3) Uani 1 1 d . . .
C22 C 0.47806(8) 0.48779(13) 0.40092(8) 0.0265(4) Uani 1 1 d . . .
C23 C 0.42915(9) 0.50488(16) 0.42649(10) 0.0365(5) Uani 1 1 d . . .
H23 H 0.4285 0.5630 0.4502 0.044 Uiso 1 1 calc R . .
C24 C 0.38148(10) 0.43750(18) 0.41742(11) 0.0408(5) Uani 1 1 d . . .
H24 H 0.3487 0.4494 0.4357 0.049 Uiso 1 1 calc R . .
C25 C 0.38080(9) 0.35349(16) 0.38225(10) 0.0367(4) Uani 1 1 d . . .
H25 H 0.3479 0.3076 0.3763 0.044 Uiso 1 1 calc R . .
C26 C 0.42898(8) 0.33686(13) 0.35565(9) 0.0265(4) Uani 1 1 d . . .
H26 H 0.4283 0.2795 0.3308 0.032 Uiso 1 1 calc R . .
O27 O 0.52713(6) 0.54920(9) 0.40954(7) 0.0321(3) Uani 1 1 d . . .
C28 C 0.52065(11) 0.64644(15) 0.43221(11) 0.0444(5) Uani 1 1 d . . .
H28A H 0.4817 0.6752 0.4056 0.067 Uiso 1 1 calc R . .
H28B H 0.5556 0.6868 0.4293 0.067 Uiso 1 1 calc R . .
H28C H 0.5202 0.6434 0.4772 0.067 Uiso 1 1 calc R . .
C31 C 0.61576(7) 0.11640(12) 0.33068(8) 0.0207(3) Uani 1 1 d . . .
C32 C 0.64995(8) 0.03676(13) 0.36445(8) 0.0241(3) Uani 1 1 d . . .
C33 C 0.71201(8) 0.02492(14) 0.36646(9) 0.0312(4) Uani 1 1 d . . .
H33 H 0.7353 -0.0285 0.3893 0.037 Uiso 1 1 calc R . .
C34 C 0.73958(8) 0.09099(15) 0.33523(10) 0.0334(4) Uani 1 1 d . . .
H34 H 0.7820 0.0828 0.3375 0.040 Uiso 1 1 calc R . .
C35 C 0.70669(8) 0.16862(14) 0.30088(10) 0.0314(4) Uani 1 1 d . . .
H35 H 0.7259 0.2130 0.2790 0.038 Uiso 1 1 calc R . .
C36 C 0.64471(8) 0.18050(13) 0.29890(9) 0.0253(4) Uani 1 1 d . . .
H36 H 0.6217 0.2336 0.2753 0.030 Uiso 1 1 calc R . .
O37 O 0.61918(6) -0.02456(9) 0.39352(6) 0.0299(3) Uani 1 1 d . . .
C38 C 0.65018(12) -0.11126(16) 0.42263(11) 0.0439(5) Uani 1 1 d . . .
H38A H 0.6655 -0.1469 0.3913 0.066 Uiso 1 1 calc R . .
H38B H 0.6211 -0.1526 0.4366 0.066 Uiso 1 1 calc R . .
H38C H 0.6852 -0.0938 0.4600 0.066 Uiso 1 1 calc R . .
C41 C 0.52496(8) 0.13540(12) 0.40193(8) 0.0227(3) Uani 1 1 d . . .
C42 C 0.46660(9) 0.11879(13) 0.41113(9) 0.0283(4) Uani 1 1 d . . .
C43 C 0.46029(11) 0.11528(14) 0.47278(11) 0.0379(5) Uani 1 1 d . . .
H43 H 0.4209 0.1024 0.4787 0.045 Uiso 1 1 calc R . .
C44 C 0.51168(12) 0.13061(15) 0.52549(11) 0.0427(5) Uani 1 1 d . . .
H44 H 0.5073 0.1285 0.5676 0.051 Uiso 1 1 calc R . .
C45 C 0.56949(11) 0.14897(14) 0.51769(10) 0.0374(5) Uani 1 1 d . . .
H45 H 0.6043 0.1607 0.5542 0.045 Uiso 1 1 calc R . .
C46 C 0.57616(9) 0.15009(13) 0.45610(9) 0.0281(4) Uani 1 1 d . . .
H46 H 0.6160 0.1610 0.4507 0.034 Uiso 1 1 calc R . .
O47 O 0.41806(6) 0.10811(10) 0.35651(7) 0.0329(3) Uani 1 1 d . . .
C48 C 0.36081(11) 0.0685(2) 0.36139(15) 0.0625(8) Uani 1 1 d . . .
H48A H 0.3687 0.0053 0.3835 0.094 Uiso 1 1 calc R . .
H48B H 0.3319 0.0597 0.3181 0.094 Uiso 1 1 calc R . .
H48C H 0.3426 0.1136 0.3859 0.094 Uiso 1 1 calc R . .
P1 P 0.12622(3) 0.26746(5) 0.23082(3) 0.04445(16) Uani 1 1 d D . .
F11 F 0.1556(3) 0.2940(4) 0.1752(2) 0.0744(14) Uani 0.67 1 d PDU A 1
F12 F 0.1175(2) 0.1600(2) 0.2047(2) 0.0900(13) Uani 0.67 1 d PDU A 1
F13 F 0.19385(18) 0.2389(5) 0.2756(2) 0.094(2) Uani 0.67 1 d PDU A 1
F14 F 0.0991(3) 0.2357(4) 0.2870(2) 0.0800(14) Uani 0.67 1 d PDU A 1
F15 F 0.1366(2) 0.3746(2) 0.25758(18) 0.0885(13) Uani 0.67 1 d PDU A 1
F16 F 0.06080(17) 0.2988(3) 0.1858(2) 0.0684(12) Uani 0.67 1 d PDU A 1
F11A F 0.1044(5) 0.2730(8) 0.2928(4) 0.126(6) Uani 0.33 1 d PDU A 2
F12A F 0.0583(3) 0.2728(9) 0.1864(5) 0.142(7) Uani 0.33 1 d PDU A 2
F13A F 0.1298(5) 0.3845(4) 0.2312(6) 0.209(9) Uani 0.33 1 d PDU A 2
F14A F 0.1510(5) 0.2665(8) 0.1695(4) 0.105(5) Uani 0.33 1 d PDU A 2
F15A F 0.1966(3) 0.2667(9) 0.2753(5) 0.077(3) Uani 0.33 1 d PDU A 2
F16A F 0.1250(6) 0.1548(4) 0.2308(5) 0.198(8) Uani 0.33 1 d PDU A 2

loop_
_atom_site_aniso_label
_atom_site_aniso_U_11
_atom_site_aniso_U_22
_atom_site_aniso_U_33
_atom_site_aniso_U_23
_atom_site_aniso_U_13
_atom_site_aniso_U_12
Ni1 0.01397(15) 0.01578(15) 0.01701(16) 0.000 0.00208(12) 0.000
P4 0.0176(2) 0.0173(2) 0.0180(2) -0.00114(14) 0.00213(16) -0.00023(14)
C5 0.0278(9) 0.0187(8) 0.0228(8) -0.0001(6) 0.0035(7) -0.0032(6)
C6 0.0227(8) 0.0181(8) 0.0268(9) 0.0018(6) 0.0020(7) -0.0033(6)
P7 0.0150(2) 0.0175(2) 0.0194(2) 0.00132(15) 0.00241(16) 0.00032(14)
C11 0.0203(8) 0.0185(7) 0.0237(8) -0.0050(6) 0.0005(7) -0.0001(6)
C12 0.0232(9) 0.0213(8) 0.0329(10) -0.0051(7) 0.0036(7) -0.0019(6)
C13 0.0210(9) 0.0325(10) 0.0473(12) -0.0066(9) 0.0013(8) -0.0004(7)
C14 0.0274(10) 0.0367(11) 0.0423(12) -0.0095(9) -0.0118(9) 0.0066(8)
C15 0.0365(11) 0.0322(10) 0.0270(10) -0.0053(8) -0.0048(8) 0.0094(8)
C16 0.0294(9) 0.0217(8) 0.0257(9) -0.0036(7) 0.0019(7) 0.0045(7)
O17 0.0241(6) 0.0336(7) 0.0345(7) 0.0001(6) 0.0101(6) -0.0069(5)
C18 0.0349(11) 0.0522(13) 0.0566(14) -0.0049(11) 0.0234(11) -0.0173(10)
C21 0.0227(8) 0.0227(8) 0.0203(8) 0.0010(6) 0.0042(7) 0.0055(6)
C22 0.0276(9) 0.0263(9) 0.0217(8) -0.0007(7) 0.0015(7) 0.0079(7)
C23 0.0350(11) 0.0421(11) 0.0302(10) -0.0057(8) 0.0059(8) 0.0163(9)
C24 0.0274(10) 0.0571(13) 0.0393(12) 0.0003(10) 0.0118(9) 0.0157(9)
C25 0.0221(9) 0.0489(12) 0.0389(11) 0.0046(9) 0.0085(8) 0.0022(8)
C26 0.0230(8) 0.0276(9) 0.0269(9) 0.0022(7) 0.0043(7) 0.0040(7)
O27 0.0374(7) 0.0235(6) 0.0322(7) -0.0088(5) 0.0052(6) 0.0016(5)
C28 0.0540(14) 0.0248(10) 0.0454(13) -0.0108(9) 0.0007(11) 0.0074(9)
C31 0.0165(7) 0.0225(8) 0.0206(8) -0.0039(6) 0.0016(6) 0.0012(6)
C32 0.0227(8) 0.0246(8) 0.0222(8) -0.0037(6) 0.0023(7) 0.0040(6)
C33 0.0224(9) 0.0347(10) 0.0313(10) -0.0053(8) 0.0001(7) 0.0093(7)
C34 0.0174(8) 0.0435(11) 0.0372(11) -0.0131(9) 0.0049(8) 0.0020(7)
C35 0.0233(9) 0.0343(10) 0.0380(11) -0.0076(8) 0.0110(8) -0.0062(7)
C36 0.0214(8) 0.0235(8) 0.0292(9) -0.0032(7) 0.0046(7) -0.0017(6)
O37 0.0301(7) 0.0256(6) 0.0329(7) 0.0080(5) 0.0076(6) 0.0089(5)
C38 0.0548(14) 0.0357(11) 0.0435(12) 0.0166(9) 0.0183(11) 0.0217(10)
C41 0.0266(9) 0.0187(7) 0.0226(8) 0.0027(6) 0.0069(7) 0.0030(6)
C42 0.0324(10) 0.0219(8) 0.0332(10) 0.0047(7) 0.0138(8) 0.0034(7)
C43 0.0515(13) 0.0295(10) 0.0424(12) 0.0073(8) 0.0290(11) 0.0062(9)
C44 0.0756(17) 0.0276(10) 0.0332(11) 0.0060(8) 0.0290(12) 0.0103(10)
C45 0.0570(13) 0.0268(9) 0.0235(9) 0.0003(7) 0.0045(9) 0.0078(9)
C46 0.0337(10) 0.0216(8) 0.0267(9) 0.0002(7) 0.0052(8) 0.0049(7)
O47 0.0218(6) 0.0356(7) 0.0432(8) 0.0046(6) 0.0123(6) -0.0031(5)
C48 0.0303(12) 0.0702(18) 0.086(2) 0.0358(16) 0.0161(13) -0.0097(11)
P1 0.0344(3) 0.0581(4) 0.0402(3) -0.0101(3) 0.0100(3) 0.0043(3)
F11 0.070(3) 0.112(3) 0.041(2) 0.0126(17) 0.0163(18) -0.008(2)
F12 0.148(3) 0.0457(18) 0.074(2) -0.0085(14) 0.029(2) 0.013(2)
F13 0.050(3) 0.184(6) 0.050(3) 0.037(3) 0.016(2) 0.047(3)
F14 0.078(3) 0.106(2) 0.068(3) -0.011(2) 0.039(2) -0.0251(19)
F15 0.116(3) 0.063(2) 0.0631(18) -0.0337(14) -0.0107(19) -0.013(2)
F16 0.045(2) 0.082(2) 0.065(3) -0.0184(16) -0.0048(17) 0.0231(14)
F11A 0.041(4) 0.285(16) 0.056(5) -0.076(8) 0.021(3) -0.008(7)
F12A 0.040(5) 0.286(16) 0.084(8) -0.104(9) -0.007(5) -0.010(7)
F13A 0.145(10) 0.103(8) 0.298(19) -0.053(10) -0.058(12) 0.078(7)
F14A 0.072(8) 0.195(12) 0.057(6) 0.027(6) 0.033(5) 0.067(7)
F15A 0.037(4) 0.120(7) 0.073(7) -0.023(5) 0.012(4) -0.003(4)
F16A 0.34(2) 0.100(8) 0.194(15) 0.028(8) 0.143(14) -0.081(10)

loop_
_atom_type_symbol
_atom_type_description
_atom_type_scat_dispersion_real
_atom_type_scat_dispersion_imag
_atom_type_scat_source
C C 0.0033 0.0016 'International Tables Vol C Tables 4.2.6.8 and 6.1.1.4'
H H 0.0000 0.0000 'International Tables Vol C Tables 4.2.6.8 and 6.1.1.4'
F F 0.0171 0.0103 'International Tables Vol C Tables 4.2.6.8 and 6.1.1.4'
Ni Ni 0.3393 1.1124 'International Tables Vol C Tables 4.2.6.8 and 6.1.1.4'
O O 0.0106 0.0060 'International Tables Vol C Tables 4.2.6.8 and 6.1.1.4'
P P 0.1023 0.0942 'International Tables Vol C Tables 4.2.6.8 and 6.1.1.4'

loop_
_geom_angle_atom_site_label_1
_geom_angle_atom_site_label_2
_geom_angle_atom_site_label_3
_geom_angle
_geom_angle_site_symmetry_1
_geom_angle_site_symmetry_3
_geom_angle_publ_flag
P7 Ni1 P7 83.34(2) . 2_655 ?
P7 Ni1 P4 96.614(15) . . ?
P7 Ni1 P4 179.346(14) 2_655 . ?
P7 Ni1 P4 179.352(14) . 2_655 ?
P7 Ni1 P4 96.611(15) 2_655 2_655 ?
P4 Ni1 P4 83.45(2) . 2_655 ?
C21 P4 C11 107.08(8) . . ?
C21 P4 C5 102.58(8) . . ?
C11 P4 C5 106.62(8) . . ?
C21 P4 Ni1 108.36(6) . . ?
C11 P4 Ni1 121.96(5) . . ?
C5 P4 Ni1 108.57(6) . . ?
C5 C5 P4 106.27(9) 2_655 . ?
C5 C5 H5A 110.5 2_655 . ?
P4 C5 H5A 110.5 . . ?
C5 C5 H5B 110.5 2_655 . ?
P4 C5 H5B 110.5 . . ?
H5A C5 H5B 108.7 . . ?
C6 C6 P7 107.17(8) 2_655 . ?
C6 C6 H6A 110.3 2_655 . ?
P7 C6 H6A 110.3 . . ?
C6 C6 H6B 110.3 2_655 . ?
P7 C6 H6B 110.3 . . ?
H6A C6 H6B 108.5 . . ?
C31 P7 C41 106.93(8) . . ?
C31 P7 C6 103.22(8) . . ?
C41 P7 C6 106.05(8) . . ?
C31 P7 Ni1 107.30(6) . . ?
C41 P7 Ni1 122.37(5) . . ?
C6 P7 Ni1 109.38(6) . . ?
C16 C11 C12 118.91(16) . . ?
C16 C11 P4 120.48(13) . . ?
C12 C11 P4 120.61(14) . . ?
O17 C12 C13 123.96(17) . . ?
O17 C12 C11 116.07(15) . . ?
C13 C12 C11 119.96(18) . . ?
C14 C13 C12 119.59(19) . . ?
C14 C13 H13 120.2 . . ?
C12 C13 H13 120.2 . . ?
C15 C14 C13 121.23(18) . . ?
C15 C14 H14 119.4 . . ?
C13 C14 H14 119.4 . . ?
C14 C15 C16 119.34(19) . . ?
C14 C15 H15 120.3 . . ?
C16 C15 H15 120.3 . . ?
C15 C16 C11 120.96(18) . . ?
C15 C16 H16 119.5 . . ?
C11 C16 H16 119.5 . . ?
C12 O17 C18 118.36(16) . . ?
O17 C18 H18A 109.5 . . ?
O17 C18 H18B 109.5 . . ?
H18A C18 H18B 109.5 . . ?
O17 C18 H18C 109.5 . . ?
H18A C18 H18C 109.5 . . ?
H18B C18 H18C 109.5 . . ?
C26 C21 C22 118.46(16) . . ?
C26 C21 P4 118.57(13) . . ?
C22 C21 P4 122.57(14) . . ?
O27 C22 C23 123.35(17) . . ?
O27 C22 C21 116.94(15) . . ?
C23 C22 C21 119.71(18) . . ?
C24 C23 C22 120.23(19) . . ?
C24 C23 H23 119.9 . . ?
C22 C23 H23 119.9 . . ?
C25 C24 C23 121.04(19) . . ?
C25 C24 H24 119.5 . . ?
C23 C24 H24 119.5 . . ?
C24 C25 C26 118.98(19) . . ?
C24 C25 H25 120.5 . . ?
C26 C25 H25 120.5 . . ?
C25 C26 C21 121.57(18) . . ?
C25 C26 H26 119.2 . . ?
C21 C26 H26 119.2 . . ?
C22 O27 C28 117.27(16) . . ?
O27 C28 H28A 109.5 . . ?
O27 C28 H28B 109.5 . . ?
H28A C28 H28B 109.5 . . ?
O27 C28 H28C 109.5 . . ?
H28A C28 H28C 109.5 . . ?
H28B C28 H28C 109.5 . . ?
C36 C31 C32 118.74(15) . . ?
C36 C31 P7 118.35(13) . . ?
C32 C31 P7 122.72(13) . . ?
O37 C32 C33 123.96(16) . . ?
O37 C32 C31 116.36(15) . . ?
C33 C32 C31 119.68(17) . . ?
C34 C33 C32 120.00(17) . . ?
C34 C33 H33 120.0 . . ?
C32 C33 H33 120.0 . . ?
C35 C34 C33 121.36(17) . . ?
C35 C34 H34 119.3 . . ?
C33 C34 H34 119.3 . . ?
C34 C35 C36 118.64(18) . . ?
C34 C35 H35 120.7 . . ?
C36 C35 H35 120.7 . . ?
C31 C36 C35 121.56(17) . . ?
C31 C36 H36 119.2 . . ?
C35 C36 H36 119.2 . . ?
C32 O37 C38 118.01(15) . . ?
O37 C38 H38A 109.5 . . ?
O37 C38 H38B 109.5 . . ?
H38A C38 H38B 109.5 . . ?
O37 C38 H38C 109.5 . . ?
H38A C38 H38C 109.5 . . ?
H38B C38 H38C 109.5 . . ?
C46 C41 C42 118.56(16) . . ?
C46 C41 P7 120.96(14) . . ?
C42 C41 P7 120.44(14) . . ?
O47 C42 C43 123.43(18) . . ?
O47 C42 C41 115.96(16) . . ?
C43 C42 C41 120.60(19) . . ?
C44 C43 C42 119.6(2) . . ?
C44 C43 H43 120.2 . . ?
C42 C43 H43 120.2 . . ?
C43 C44 C45 120.94(19) . . ?
C43 C44 H44 119.5 . . ?
C45 C44 H44 119.5 . . ?
C44 C45 C46 119.5(2) . . ?
C44 C45 H45 120.2 . . ?
C46 C45 H45 120.2 . . ?
C45 C46 C41 120.76(19) . . ?
C45 C46 H46 119.6 . . ?
C41 C46 H46 119.6 . . ?
C42 O47 C48 119.03(18) . . ?
O47 C48 H48A 109.5 . . ?
O47 C48 H48B 109.5 . . ?
H48A C48 H48B 109.5 . . ?
O47 C48 H48C 109.5 . . ?
H48A C48 H48C 109.5 . . ?
H48B C48 H48C 109.5 . . ?
F16A P1 F12A 91.8(4) . . ?
F16A P1 F11A 92.2(4) . . ?
F12A P1 F11A 91.7(4) . . ?
F16A P1 F12 20.3(5) . . ?
F12A P1 F12 79.8(5) . . ?
F11A P1 F12 108.6(5) . . ?
F16A P1 F15 159.2(4) . . ?
F12A P1 F15 101.4(5) . . ?
F11A P1 F15 71.7(5) . . ?
F12 P1 F15 178.7(2) . . ?
F16A P1 F16 105.0(5) . . ?
F12A P1 F16 13.3(5) . . ?
F11A P1 F16 92.7(5) . . ?
F12 P1 F16 92.1(2) . . ?
F15 P1 F16 89.1(2) . . ?
F16A P1 F14 73.3(5) . . ?
F12A P1 F14 87.5(6) . . ?
F11A P1 F14 19.4(5) . . ?
F12 P1 F14 89.2(2) . . ?
F15 P1 F14 91.2(2) . . ?
F16 P1 F14 92.8(2) . . ?
F16A P1 F11 104.0(5) . . ?
F12A P1 F11 94.2(6) . . ?
F11A P1 F11 162.6(5) . . ?
F12 P1 F11 88.5(2) . . ?
F15 P1 F11 91.1(2) . . ?
F16 P1 F11 89.4(2) . . ?
F14 P1 F11 176.9(3) . . ?
F16A P1 F14A 90.2(4) . . ?
F12A P1 F14A 90.3(4) . . ?
F11A P1 F14A 176.9(5) . . ?
F12 P1 F14A 74.1(5) . . ?
F15 P1 F14A 105.5(5) . . ?
F16 P1 F14A 88.8(6) . . ?
F14 P1 F14A 163.3(5) . . ?
F11 P1 F14A 14.5(6) . . ?
F16A P1 F15A 90.5(4) . . ?
F12A P1 F15A 177.4(5) . . ?
F11A P1 F15A 89.3(4) . . ?
F12 P1 F15A 102.1(5) . . ?
F15 P1 F15A 76.6(5) . . ?
F16 P1 F15A 164.2(5) . . ?
F14 P1 F15A 94.2(6) . . ?
F11 P1 F15A 84.2(6) . . ?
F14A P1 F15A 88.5(4) . . ?
F16A P1 F13 76.6(6) . . ?
F12A P1 F13 168.5(6) . . ?
F11A P1 F13 88.6(5) . . ?
F12 P1 F13 89.2(2) . . ?
F15 P1 F13 89.6(2) . . ?
F16 P1 F13 177.9(3) . . ?
F14 P1 F13 88.9(2) . . ?
F11 P1 F13 88.9(2) . . ?
F14A P1 F13 89.9(6) . . ?
F15A P1 F13 13.9(6) . . ?
F16A P1 F13A 178.2(5) . . ?
F12A P1 F13A 89.7(4) . . ?
F11A P1 F13A 88.6(4) . . ?
F12 P1 F13A 159.9(4) . . ?
F15 P1 F13A 20.5(5) . . ?
F16 P1 F13A 76.5(5) . . ?
F14 P1 F13A 107.6(5) . . ?
F11 P1 F13A 75.1(6) . . ?
F14A P1 F13A 89.0(4) . . ?
F15A P1 F13A 87.9(4) . . ?
F13 P1 F13A 101.8(5) . . ?

loop_
_geom_bond_atom_site_label_1
_geom_bond_atom_site_label_2
_geom_bond_distance
_geom_bond_site_symmetry_2
_geom_bond_publ_flag
Ni1 P7 2.2724(4) . ?
Ni1 P7 2.2725(4) 2_655 ?
Ni1 P4 2.2732(4) . ?
Ni1 P4 2.2732(4) 2_655 ?
P4 C21 1.8183(17) . ?
P4 C11 1.8190(17) . ?
P4 C5 1.8391(17) . ?
C5 C5 1.516(3) 2_655 ?
C5 H5A 0.9900 . ?
C5 H5B 0.9900 . ?
C6 C6 1.517(3) 2_655 ?
C6 P7 1.8380(17) . ?
C6 H6A 0.9900 . ?
C6 H6B 0.9900 . ?
P7 C31 1.8132(16) . ?
P7 C41 1.8185(17) . ?
C11 C16 1.392(3) . ?
C11 C12 1.409(3) . ?
C12 O17 1.359(2) . ?
C12 C13 1.392(3) . ?
C13 C14 1.386(3) . ?
C13 H13 0.9500 . ?
C14 C15 1.378(3) . ?
C14 H14 0.9500 . ?
C15 C16 1.389(3) . ?
C15 H15 0.9500 . ?
C16 H16 0.9500 . ?
O17 C18 1.438(2) . ?
C18 H18A 0.9800 . ?
C18 H18B 0.9800 . ?
C18 H18C 0.9800 . ?
C21 C26 1.395(2) . ?
C21 C22 1.410(2) . ?
C22 O27 1.357(2) . ?
C22 C23 1.392(3) . ?
C23 C24 1.385(3) . ?
C23 H23 0.9500 . ?
C24 C25 1.377(3) . ?
C24 H24 0.9500 . ?
C25 C26 1.391(3) . ?
C25 H25 0.9500 . ?
C26 H26 0.9500 . ?
O27 C28 1.441(2) . ?
C28 H28A 0.9800 . ?
C28 H28B 0.9800 . ?
C28 H28C 0.9800 . ?
C31 C36 1.392(2) . ?
C31 C32 1.409(2) . ?
C32 O37 1.357(2) . ?
C32 C33 1.395(2) . ?
C33 C34 1.383(3) . ?
C33 H33 0.9500 . ?
C34 C35 1.381(3) . ?
C34 H34 0.9500 . ?
C35 C36 1.394(2) . ?
C35 H35 0.9500 . ?
C36 H36 0.9500 . ?
O37 C38 1.426(2) . ?
C38 H38A 0.9800 . ?
C38 H38B 0.9800 . ?
C38 H38C 0.9800 . ?
C41 C46 1.398(3) . ?
C41 C42 1.406(2) . ?
C42 O47 1.363(2) . ?
C42 C43 1.388(3) . ?
C43 C44 1.383(3) . ?
C43 H43 0.9500 . ?
C44 C45 1.385(3) . ?
C44 H44 0.9500 . ?
C45 C46 1.389(3) . ?
C45 H45 0.9500 . ?
C46 H46 0.9500 . ?
O47 C48 1.431(2) . ?
C48 H48A 0.9800 . ?
C48 H48B 0.9800 . ?
C48 H48C 0.9800 . ?
P1 F16A 1.541(6) . ?
P1 F12A 1.552(6) . ?
P1 F11A 1.566(6) . ?
P1 F12 1.567(3) . ?
P1 F15 1.568(3) . ?
P1 F16 1.569(3) . ?
P1 F14 1.579(3) . ?
P1 F11 1.582(3) . ?
P1 F14A 1.589(6) . ?
P1 F15A 1.594(6) . ?
P1 F13 1.595(3) . ?
P1 F13A 1.603(6) . ?

loop_
_geom_torsion_atom_site_label_1
_geom_torsion_atom_site_label_2
_geom_torsion_atom_site_label_3
_geom_torsion_atom_site_label_4
_geom_torsion
_geom_torsion_site_symmetry_1
_geom_torsion_site_symmetry_2
_geom_torsion_site_symmetry_3
_geom_torsion_site_symmetry_4
_geom_torsion_publ_flag
P7 Ni1 P4 C21 -82.23(6) . . . . ?
P4 Ni1 P4 C21 97.12(6) 2_655 . . . ?
P7 Ni1 P4 C11 42.65(7) . . . . ?
P4 Ni1 P4 C11 -138.00(7) 2_655 . . . ?
P7 Ni1 P4 C5 167.06(6) . . . . ?
P4 Ni1 P4 C5 -13.59(6) 2_655 . . . ?
C21 P4 C5 C5 -70.06(15) . . . 2_655 ?
C11 P4 C5 C5 177.57(13) . . . 2_655 ?
Ni1 P4 C5 C5 44.49(15) . . . 2_655 ?
C6 C6 P7 C31 -72.04(15) 2_655 . . . ?
C6 C6 P7 C41 175.70(14) 2_655 . . . ?
C6 C6 P7 Ni1 41.94(16) 2_655 . . . ?
P7 Ni1 P7 C31 98.46(6) 2_655 . . . ?
P4 Ni1 P7 C31 -80.88(6) . . . . ?
P7 Ni1 P7 C41 -137.59(7) 2_655 . . . ?
P4 Ni1 P7 C41 43.07(7) . . . . ?
P7 Ni1 P7 C6 -12.85(6) 2_655 . . . ?
P4 Ni1 P7 C6 167.81(6) . . . . ?
C21 P4 C11 C16 17.91(16) . . . . ?
C5 P4 C11 C16 127.15(14) . . . . ?
Ni1 P4 C11 C16 -107.55(13) . . . . ?
C21 P4 C11 C12 -162.09(13) . . . . ?
C5 P4 C11 C12 -52.86(15) . . . . ?
Ni1 P4 C11 C12 72.45(14) . . . . ?
C16 C11 C12 O17 179.81(15) . . . . ?
P4 C11 C12 O17 -0.2(2) . . . . ?
C16 C11 C12 C13 0.7(2) . . . . ?
P4 C11 C12 C13 -179.34(14) . . . . ?
O17 C12 C13 C14 -179.35(17) . . . . ?
C11 C12 C13 C14 -0.3(3) . . . . ?
C12 C13 C14 C15 -0.3(3) . . . . ?
C13 C14 C15 C16 0.4(3) . . . . ?
C14 C15 C16 C11 0.0(3) . . . . ?
C12 C11 C16 C15 -0.5(2) . . . . ?
P4 C11 C16 C15 179.48(14) . . . . ?
C13 C12 O17 C18 -17.6(3) . . . . ?
C11 C12 O17 C18 163.24(17) . . . . ?
C11 P4 C21 C26 -125.45(14) . . . . ?
C5 P4 C21 C26 122.51(14) . . . . ?
Ni1 P4 C21 C26 7.82(15) . . . . ?
C11 P4 C21 C22 62.01(16) . . . . ?
C5 P4 C21 C22 -50.02(16) . . . . ?
Ni1 P4 C21 C22 -164.72(13) . . . . ?
C26 C21 C22 O27 178.98(15) . . . . ?
P4 C21 C22 O27 -8.5(2) . . . . ?
C26 C21 C22 C23 -0.4(3) . . . . ?
P4 C21 C22 C23 172.17(14) . . . . ?
O27 C22 C23 C24 -178.01(18) . . . . ?
C21 C22 C23 C24 1.3(3) . . . . ?
C22 C23 C24 C25 -1.1(3) . . . . ?
C23 C24 C25 C26 0.0(3) . . . . ?
C24 C25 C26 C21 1.0(3) . . . . ?
C22 C21 C26 C25 -0.8(3) . . . . ?
P4 C21 C26 C25 -173.61(15) . . . . ?
C23 C22 O27 C28 -15.6(3) . . . . ?
C21 C22 O27 C28 165.06(17) . . . . ?
C41 P7 C31 C36 -129.02(14) . . . . ?
C6 P7 C31 C36 119.37(14) . . . . ?
Ni1 P7 C31 C36 3.90(15) . . . . ?
C41 P7 C31 C32 56.13(15) . . . . ?
C6 P7 C31 C32 -55.48(16) . . . . ?
Ni1 P7 C31 C32 -170.95(12) . . . . ?
C36 C31 C32 O37 -178.76(15) . . . . ?
P7 C31 C32 O37 -3.9(2) . . . . ?
C36 C31 C32 C33 1.3(2) . . . . ?
P7 C31 C32 C33 176.14(13) . . . . ?
O37 C32 C33 C34 179.84(17) . . . . ?
C31 C32 C33 C34 -0.2(3) . . . . ?
C32 C33 C34 C35 -0.9(3) . . . . ?
C33 C34 C35 C36 1.0(3) . . . . ?
C32 C31 C36 C35 -1.3(3) . . . . ?
P7 C31 C36 C35 -176.34(14) . . . . ?
C34 C35 C36 C31 0.2(3) . . . . ?
C33 C32 O37 C38 -6.3(3) . . . . ?
C31 C32 O37 C38 173.82(17) . . . . ?
C31 P7 C41 C46 16.62(16) . . . . ?
C6 P7 C41 C46 126.27(14) . . . . ?
Ni1 P7 C41 C46 -107.50(13) . . . . ?
C31 P7 C41 C42 -161.22(13) . . . . ?
C6 P7 C41 C42 -51.57(15) . . . . ?
Ni1 P7 C41 C42 74.66(15) . . . . ?
C46 C41 C42 O47 177.95(15) . . . . ?
P7 C41 C42 O47 -4.2(2) . . . . ?
C46 C41 C42 C43 -1.2(3) . . . . ?
P7 C41 C42 C43 176.71(14) . . . . ?
O47 C42 C43 C44 -177.51(17) . . . . ?
C41 C42 C43 C44 1.6(3) . . . . ?
C42 C43 C44 C45 -0.3(3) . . . . ?
C43 C44 C45 C46 -1.3(3) . . . . ?
C44 C45 C46 C41 1.6(3) . . . . ?
C42 C41 C46 C45 -0.4(3) . . . . ?
P7 C41 C46 C45 -178.30(14) . . . . ?
C43 C42 O47 C48 -15.6(3) . . . . ?
C41 C42 O47 C48 165.33(19) . . . . ?
